data_2217843
loop_
_publ_author_name
'Sar\?ikavakl\?i, Nursabah'
'Babahan, knur'
'\,Sahin, Ertan'
'H\"okelek, Tuncer'

_publ_section_title
;
 2-Hydroxyimino-1-phenylethanone thiosemicarbazone monohydrate
;
_journal_coeditor_code XU2403
_journal_issue 3
_journal_name_full 'Acta Crystallographica Section E'
_journal_page_first o623
_journal_page_last o624
_journal_paper_doi 10.1107/S1600536808004947
_journal_volume 64
_journal_year 2008
_chemical_formula_iupac 'C9 H10 N4 O S, H2 O'
_chemical_formula_moiety 'C9 H10 N4 O S, H2 O'
_chemical_formula_sum 'C9 H12 N4 O2 S'
_chemical_formula_weight 240.29
_chemical_melting_point 443
_chemical_name_systematic
;
2-Hydroxyimino-1-phenylethanone thiosemicarbazone monohydrate
;
_space_group_IT_number 15
_symmetry_cell_setting monoclinic
_symmetry_space_group_name_Hall '-C 2yc'
_symmetry_space_group_name_H-M 'C 1 2/c 1'
_atom_sites_solution_hydrogens geom
_atom_sites_solution_primary direct
_atom_sites_solution_secondary difmap
_audit_creation_method SHELXL-97
_cell_angle_alpha 90.00
_cell_angle_beta 127.24(2)
_cell_angle_gamma 90.00
_cell_formula_units_Z 8
_cell_length_a 28.5615(3)
_cell_length_b 4.6805(3)
_cell_length_c 22.0977(4)
_cell_measurement_reflns_used 2893
_cell_measurement_temperature 294(2)
_cell_measurement_theta_max 30.5214
_cell_measurement_theta_min 2.3153
_cell_volume 2351.8(6)
_computing_cell_refinement 'CrystalClear (Rigaku/MSC, 2005)'
_computing_data_collection 'CrystalClear (Rigaku/MSC, 2005)'
_computing_data_reduction 'CrystalClear (Rigaku/MSC, 2005)'
_computing_molecular_graphics 'ORTEP-3 for Windows (Farrugia, 1997) and PLATON (Spek, 2003)'
_computing_publication_material 'WinGX (Farrugia, 1999)'
_computing_structure_refinement 'SHELXL97 (Sheldrick, 2008)'
_computing_structure_solution 'SHELXS97 (Sheldrick, 2008)'
_diffrn_ambient_temperature 294(2)
_diffrn_measured_fraction_theta_full 0.998
_diffrn_measured_fraction_theta_max 0.998
_diffrn_measurement_device_type 'Rigaku R-AXIS RAPID-S'
_diffrn_measurement_method \w
_diffrn_radiation_monochromator graphite
_diffrn_radiation_source 'fine-focus sealed tube'
_diffrn_radiation_type MoK\a
_diffrn_radiation_wavelength 0.71073
_diffrn_reflns_av_R_equivalents 0.0898
_diffrn_reflns_av_sigmaI/netI 0.0553
_diffrn_reflns_limit_h_max 40
_diffrn_reflns_limit_h_min -40
_diffrn_reflns_limit_k_max 5
_diffrn_reflns_limit_k_min -6
_diffrn_reflns_limit_l_max 31
_diffrn_reflns_limit_l_min -31
_diffrn_reflns_number 31269
_diffrn_reflns_theta_full 30.54
_diffrn_reflns_theta_max 30.54
_diffrn_reflns_theta_min 2.32
_diffrn_standards_interval_count 0
_diffrn_standards_interval_time 0
_diffrn_standards_number 0
_exptl_absorpt_coefficient_mu 0.268
_exptl_absorpt_correction_T_max 0.960
_exptl_absorpt_correction_T_min 0.940
_exptl_absorpt_correction_type multi-scan
_exptl_absorpt_process_details '(Blessing, 1995)'
_exptl_crystal_colour yellow
_exptl_crystal_density_diffrn 1.357
_exptl_crystal_density_method 'not measured'
_exptl_crystal_description prism
_exptl_crystal_F_000 1008
_exptl_crystal_size_max 0.30
_exptl_crystal_size_mid 0.20
_exptl_crystal_size_min 0.15
_refine_diff_density_max 0.135
_refine_diff_density_min -0.309
_refine_ls_extinction_method none
_refine_ls_goodness_of_fit_ref 1.041
_refine_ls_hydrogen_treatment mixed
_refine_ls_matrix_type full
_refine_ls_number_parameters 193
_refine_ls_number_reflns 3607
_refine_ls_number_restraints 8
_refine_ls_restrained_S_all 1.080
_refine_ls_R_factor_all 0.1063
_refine_ls_R_factor_gt 0.0618
_refine_ls_shift/su_max 0.000
_refine_ls_shift/su_mean 0.000
_refine_ls_structure_factor_coef Fsqd
_refine_ls_weighting_details 'calc w=1/[\s^2^(Fo^2^)+(0.0474P)^2^+0.9027P] where P=(Fo^2^+2Fc^2^)/3'
_refine_ls_weighting_scheme calc
_refine_ls_wR_factor_gt 0.1340
_refine_ls_wR_factor_ref 0.1543
_reflns_number_gt 2146
_reflns_number_total 3607
_reflns_threshold_expression I>2\s(I)
_cod_data_source_file xu2403.cif
_cod_data_source_block I
_cod_original_sg_symbol_H-M 'C 2/c'
_cod_database_code 2217843
_cod_database_fobs_code 2217843

loop_
_symmetry_equiv_pos_as_xyz
'x, y, z'
'-x, y, -z+1/2'
'x+1/2, y+1/2, z'
'-x+1/2, y+1/2, -z+1/2'
'-x, -y, -z'
'x, -y, z-1/2'
'-x+1/2, -y+1/2, -z'
'x+1/2, -y+1/2, z-1/2'

loop_
_atom_site_type_symbol
_atom_site_label
_atom_site_fract_x
_atom_site_fract_y
_atom_site_fract_z
_atom_site_U_iso_or_equiv
_atom_site_adp_type
_atom_site_calc_flag
_atom_site_refinement_flags
_atom_site_occupancy
S S1 0.08587(3) 0.69943(16) 0.58554(3) 0.0693(2) Uani d . 1
O O1 0.24428(8) 0.9359(4) 0.88734(10) 0.0740(5) Uani d D 1
H H1A 0.2527(12) 1.022(6) 0.8584(15) 0.100(10) Uiso d D 1
O O2 0.22848(8) 0.6577(4) 0.70204(11) 0.0720(5) Uani d D 1
H H21 0.1878(8) 0.692(7) 0.6673(16) 0.133(14) Uiso d D 1
H H22 0.2445(13) 0.817(5) 0.7313(16) 0.113(12) Uiso d D 1
N N1 0.19953(8) 0.7460(4) 0.83853(10) 0.0576(5) Uani d . 1
N N2 0.09978(8) 0.3607(4) 0.75639(10) 0.0577(5) Uani d . 1
N N3 0.10929(9) 0.5206(5) 0.71329(10) 0.0619(5) Uani d D 1
H H3A 0.1412(9) 0.641(5) 0.7347(14) 0.077(8) Uiso d D 1
N N4 0.02448(9) 0.3422(5) 0.60650(11) 0.0654(6) Uani d D 1
H H41 -0.0011(10) 0.316(5) 0.5550(10) 0.076(8) Uiso d D 1
H H42 0.0210(12) 0.238(5) 0.6394(14) 0.084(9) Uiso d D 1
C C1 0.07415(11) 0.0295(6) 0.83508(14) 0.0644(6) Uani d . 1
H H1 0.0517(11) 0.012(5) 0.7826(15) 0.074(8) Uiso d . 1
C C2 0.06113(12) -0.1405(6) 0.87378(17) 0.0721(7) Uani d . 1
H H2 0.0280(11) -0.257(5) 0.8455(15) 0.071(8) Uiso d . 1
C C3 0.09577(13) -0.1362(6) 0.95201(17) 0.0724(7) Uani d . 1
H H3 0.0859(12) -0.245(6) 0.9780(16) 0.083(9) Uiso d . 1
C C4 0.14393(14) 0.0388(6) 0.99041(16) 0.0742(7) Uani d . 1
H H4 0.1666(12) 0.036(6) 1.0426(16) 0.092(9) Uiso d . 1
C C5 0.15737(13) 0.2112(6) 0.95211(14) 0.0639(6) Uani d . 1
H H5 0.1913(13) 0.330(6) 0.9810(17) 0.089(9) Uiso d . 1
C C6 0.12248(9) 0.2111(5) 0.87338(12) 0.0521(5) Uani d . 1
C C7 0.13487(9) 0.3927(5) 0.82959(11) 0.0516(5) Uani d . 1
C C8 0.18351(10) 0.5985(5) 0.87101(13) 0.0580(6) Uani d . 1
H H8 0.2005(11) 0.621(5) 0.9241(15) 0.080(8) Uiso d . 1
C C9 0.07134(10) 0.5057(5) 0.63645(11) 0.0556(5) Uani d . 1

loop_
_atom_site_aniso_label
_atom_site_aniso_U_11
_atom_site_aniso_U_22
_atom_site_aniso_U_33
_atom_site_aniso_U_12
_atom_site_aniso_U_13
_atom_site_aniso_U_23
S1 0.0632(4) 0.0943(5) 0.0452(3) -0.0096(3) 0.0301(3) 0.0036(3)
O1 0.0703(11) 0.0827(12) 0.0573(10) -0.0268(9) 0.0324(9) -0.0116(9)
O2 0.0630(11) 0.0814(13) 0.0698(12) 0.0040(10) 0.0393(10) -0.0022(10)
N1 0.0518(10) 0.0649(12) 0.0491(10) -0.0074(9) 0.0269(9) -0.0074(8)
N2 0.0588(11) 0.0704(12) 0.0439(10) -0.0070(9) 0.0311(9) -0.0025(8)
N3 0.0611(12) 0.0780(14) 0.0419(9) -0.0147(10) 0.0287(9) -0.0037(9)
N4 0.0628(12) 0.0832(15) 0.0449(11) -0.0118(11) 0.0299(10) -0.0060(10)
C1 0.0567(13) 0.0777(17) 0.0544(14) -0.0031(12) 0.0313(12) 0.0037(12)
C2 0.0633(15) 0.0771(18) 0.0776(18) -0.0037(14) 0.0436(15) 0.0078(14)
C3 0.0841(19) 0.0761(18) 0.0785(19) 0.0119(15) 0.0603(17) 0.0164(14)
C4 0.093(2) 0.0816(18) 0.0567(15) 0.0102(16) 0.0496(15) 0.0081(14)
C5 0.0737(16) 0.0693(15) 0.0500(13) -0.0021(13) 0.0381(12) -0.0023(11)
C6 0.0534(12) 0.0566(12) 0.0491(11) 0.0061(10) 0.0325(10) 0.0012(9)
C7 0.0503(11) 0.0596(13) 0.0429(11) 0.0026(10) 0.0272(9) -0.0009(9)
C8 0.0563(13) 0.0668(14) 0.0435(11) -0.0018(11) 0.0263(10) -0.0028(10)
C9 0.0549(12) 0.0657(14) 0.0438(11) -0.0008(11) 0.0286(10) -0.0044(10)

loop_
_atom_type_symbol
_atom_type_description
_atom_type_scat_dispersion_real
_atom_type_scat_dispersion_imag
_atom_type_scat_source
C C 0.0030 0.0020 'International Tables Vol C Tables 4.2.6.8 and 6.1.1.4'
H H 0.0000 0.0000 'International Tables Vol C Tables 4.2.6.8 and 6.1.1.4'
N N 0.0060 0.0030 'International Tables Vol C Tables 4.2.6.8 and 6.1.1.4'
O O 0.0110 0.0060 'International Tables Vol C Tables 4.2.6.8 and 6.1.1.4'
S S 0.1250 0.1230 'International Tables Vol C Tables 4.2.6.8 and 6.1.1.4'

loop_
_geom_angle_atom_site_label_1
_geom_angle_atom_site_label_2
_geom_angle_atom_site_label_3
_geom_angle
N1 O1 H1A 104.6(19)
H21 O2 H22 106(3)
C8 N1 O1 112.88(19)
C7 N2 N3 118.58(19)
C9 N3 N2 120.1(2)
C9 N3 H3A 117.9(16)
N2 N3 H3A 122.0(17)
C9 N4 H41 120.3(17)
C9 N4 H42 117.9(17)
H41 N4 H42 121(2)
C2 C1 C6 121.2(2)
C2 C1 H1 118.9(16)
C6 C1 H1 119.7(16)
C1 C2 C3 120.9(3)
C1 C2 H2 118.0(16)
C3 C2 H2 121.1(16)
C4 C3 C2 118.4(3)
C4 C3 H3 120.7(18)
C2 C3 H3 120.8(18)
C3 C4 C5 121.2(3)
C3 C4 H4 116.6(19)
C5 C4 H4 122.2(19)
C4 C5 C6 120.9(3)
C4 C5 H5 118.5(18)
C6 C5 H5 120.6(18)
C1 C6 C7 119.6(2)
C5 C6 C1 117.3(2)
C5 C6 C7 123.0(2)
N2 C7 C8 125.4(2)
N2 C7 C6 116.00(19)
C8 C7 C6 118.60(18)
N1 C8 C7 122.4(2)
N1 C8 H8 122.8(16)
C7 C8 H8 114.7(16)
N4 C9 N3 117.2(2)
N4 C9 S1 124.28(17)
N3 C9 S1 118.46(18)

loop_
_geom_bond_atom_site_label_1
_geom_bond_atom_site_label_2
_geom_bond_distance
S1 C9 1.681(2)
O1 H1A 0.903(18)
O2 H21 0.940(17)
O2 H22 0.907(18)
N1 O1 1.385(2)
N1 C8 1.264(3)
N2 N3 1.362(3)
N2 C7 1.297(3)
N3 H3A 0.923(17)
N4 C9 1.320(3)
N4 H41 0.915(17)
N4 H42 0.930(17)
C1 C2 1.374(3)
C1 H1 0.93(2)
C2 H2 0.93(3)
C3 C2 1.378(4)
C3 C4 1.368(4)
C3 H3 0.93(3)
C4 H4 0.92(3)
C5 C4 1.381(4)
C5 H5 0.95(3)
C6 C1 1.389(3)
C6 C5 1.386(3)
C6 C7 1.483(3)
C7 C8 1.469(3)
C8 H8 0.97(3)
C9 N3 1.355(3)

loop_
_geom_hbond_atom_site_label_D
_geom_hbond_atom_site_label_H
_geom_hbond_atom_site_label_A
_geom_hbond_site_symmetry_A
_geom_hbond_distance_DH
_geom_hbond_distance_HA
_geom_hbond_distance_DA
_geom_hbond_angle_DHA
O1 H1A O2 4_556 0.90(3) 1.83(3) 2.728(3) 174(3)
O2 H21 S1 . 0.94(3) 2.32(3) 3.250(3) 171(3)
O2 H22 O2 4_556 0.91(3) 1.98(3) 2.886(3) 172(4)
N3 H3A N1 . 0.92(3) 1.91(2) 2.604(3) 130(2)
N4 H41 S1 5_566 0.92(2) 2.53(2) 3.434(2) 169(3)
N4 H42 N2 . 0.93(3) 2.24(3) 2.643(3) 105(2)

loop_
_geom_torsion_atom_site_label_1
_geom_torsion_atom_site_label_2
_geom_torsion_atom_site_label_3
_geom_torsion_atom_site_label_4
_geom_torsion
O1 N1 C8 C7 177.1(2)
C7 N2 N3 C9 -175.9(2)
N3 N2 C7 C8 2.8(3)
N3 N2 C7 C6 -179.56(19)
C6 C1 C2 C3 -0.1(4)
C4 C3 C2 C1 -0.8(4)
C2 C3 C4 C5 1.0(4)
C6 C5 C4 C3 -0.3(4)
C5 C6 C1 C2 0.8(4)
C7 C6 C1 C2 -179.6(2)
C1 C6 C5 C4 -0.6(4)
C7 C6 C5 C4 179.8(2)
C5 C6 C7 N2 177.2(2)
C1 C6 C7 N2 -2.4(3)
C5 C6 C7 C8 -5.0(3)
C1 C6 C7 C8 175.4(2)
N2 C7 C8 N1 -7.6(4)
C6 C7 C8 N1 174.8(2)
S1 C9 N3 N2 -178.23(16)
N4 C9 N3 N2 3.0(3)

loop_
_cod_related_entry_id
_cod_related_entry_database
_cod_related_entry_code
1 ChemSpider 30655456
